data_2105886
loop_
_publ_author_name
'Allan, David R.'
'Bailey, Daniel'
'Bird, Nigel'
'Blake, Alexander J.'
'Champness, Neil R.'
'Huang, Deguang'
'Keane, Conal P.'
'McMaster, Jonathan'
'Prior, Timothy J.'
'Tidey, Jeremiah P.'
'Schr\"oder, Martin'

_publ_section_title
;
 High-pressure studies of palladium and platinum thioether macrocyclic
 dihalide complexes
;
_journal_coeditor_code XK5015
_journal_issue 3
_journal_name_full 'Acta Crystallographica Section B'
_journal_page_first 469
_journal_page_last 486
_journal_paper_doi 10.1107/S2052520614008786
_journal_volume 70
_journal_year 2014
_chemical_formula_moiety 'C6 H12 Cl2 Pt S3'
_chemical_formula_sum 'C6 H12 Cl2 Pt S3'
_chemical_formula_weight 446.33
_chemical_name_systematic
;
 ?
;
_space_group_IT_number 19
_symmetry_cell_setting orthorhombic
_symmetry_space_group_name_Hall 'P 2ac 2ab'
_symmetry_space_group_name_H-M 'P 21 21 21'
_atom_sites_solution_hydrogens geom
_atom_sites_solution_primary isomor
_audit_creation_method SHELXL97
_cell_angle_alpha 90.00
_cell_angle_beta 90.00
_cell_angle_gamma 90.00
_cell_formula_units_Z 4
_cell_length_a 7.3491(19)
_cell_length_b 11.895(2)
_cell_length_c 11.95(2)
_cell_measurement_pressure 1640000
_cell_measurement_reflns_used 2815
_cell_measurement_temperature 296(2)
_cell_measurement_theta_max 29.3721
_cell_measurement_theta_min 1.6593
_cell_volume 1044.6(18)
_computing_cell_refinement
;
CrysAlisPro, Oxford Diffraction Ltd.,
Version 1.171.34.9 (release 08-12-2009 CrysAlis171 .NET)
(compiled Dec  8 2009,17:31:18)
;
_computing_data_collection
;
CrysAlisPro, Oxford Diffraction Ltd.,
Version 1.171.34.9 (release 08-12-2009 CrysAlis171 .NET)
(compiled Dec  8 2009,17:31:18)
;
_computing_data_reduction
;
CrysAlisPro, Oxford Diffraction Ltd.,
Version 1.171.34.9 (release 08-12-2009 CrysAlis171 .NET)
(compiled Dec  8 2009,17:31:18)
;
_computing_structure_refinement 'SHELXL97 (Sheldrick, 2008)'
_diffrn_ambient_temperature 296(2)
_diffrn_measured_fraction_theta_full 0.380
_diffrn_measured_fraction_theta_max 0.345
_diffrn_measurement_device_type 'Rigaku 724 CCD area detector on Crystal Logic 4-circle kappa goniometer'
_diffrn_measurement_method omega
_diffrn_radiation_monochromator 'silicon double crystal'
_diffrn_radiation_source 'Diamond Light Source Beamline I19'
_diffrn_radiation_type synchrotron
_diffrn_radiation_wavelength 0.6889
_diffrn_reflns_av_R_equivalents 0.078
_diffrn_reflns_av_sigmaI/netI 0.095
_diffrn_reflns_limit_h_max 9
_diffrn_reflns_limit_h_min -8
_diffrn_reflns_limit_k_max 16
_diffrn_reflns_limit_k_min -14
_diffrn_reflns_limit_l_max 5
_diffrn_reflns_limit_l_min -5
_diffrn_reflns_number 2239
_diffrn_reflns_theta_full 27.50
_diffrn_reflns_theta_max 28.77
_diffrn_reflns_theta_min 3.16
_exptl_absorpt_coefficient_mu 14.485
_exptl_absorpt_correction_T_max 1.0000
_exptl_absorpt_correction_T_min 0.49012
_exptl_absorpt_correction_type multi-scan
_exptl_absorpt_process_details
;
CrysAlisPro, Oxford Diffraction Ltd.,
Version 1.171.34.9 (release 08-12-2009 CrysAlis171 .NET)
(compiled Dec  8 2009,17:31:18)
Empirical absorption correction using spherical harmonics,
 implemented in SCALE3 ABSPACK scaling algorithm.
;
_exptl_crystal_colour Orange
_exptl_crystal_density_diffrn 2.838
_exptl_crystal_density_method 'not measured'
_exptl_crystal_description Block
_exptl_crystal_F_000 832
_exptl_crystal_size_max 0.07
_exptl_crystal_size_mid 0.04
_exptl_crystal_size_min 0.03
_refine_diff_density_max 0.76
_refine_diff_density_min -0.81
_refine_ls_abs_structure_details 'Flack H D (1983), Acta Cryst. A39, 876-881'
_refine_ls_abs_structure_Flack 0.03(2)
_refine_ls_extinction_method none
_refine_ls_goodness_of_fit_ref 0.67
_refine_ls_hydrogen_treatment constr
_refine_ls_matrix_type full
_refine_ls_number_parameters 109
_refine_ls_number_reflns 875
_refine_ls_number_restraints 104
_refine_ls_restrained_S_all 0.65
_refine_ls_R_factor_all 0.0393
_refine_ls_R_factor_gt 0.0375
_refine_ls_shift/su_max 0.004
_refine_ls_shift/su_mean 0.001
_refine_ls_structure_factor_coef Fsqd
_refine_ls_weighting_details 'calc w=1/[\s^2^(Fo^2^)+(0.100P)^2^] where P=(Fo^2^+2Fc^2^)/3'
_refine_ls_weighting_scheme calc
_refine_ls_wR_factor_gt 0.0932
_refine_ls_wR_factor_ref 0.0978
_reflns_number_gt 826
_reflns_number_total 875
_reflns_threshold_expression >2sigma(I)
_cod_data_source_file xk5015sup1.cif
_cod_data_source_block cmpd_2_16.4_kbar
_cod_database_code 2105886
_cod_database_fobs_code 2105886

loop_
_symmetry_equiv_pos_as_xyz
'x, y, z'
'-x+1/2, -y, z+1/2'
'-x, y+1/2, -z+1/2'
'x+1/2, -y+1/2, -z'

loop_
_atom_site_type_symbol
_atom_site_label
_atom_site_fract_x
_atom_site_fract_y
_atom_site_fract_z
_atom_site_U_iso_or_equiv
_atom_site_adp_type
_atom_site_calc_flag
_atom_site_refinement_flags
_atom_site_occupancy
_atom_site_symmetry_multiplicity
Pt Pt1 0.93541(6) 0.12559(3) 0.61911(10) 0.0163(6) Uani d DU 1 1
Cl Cl1 0.7864(5) 0.2345(3) 0.7533(7) 0.0346(11) Uani d DU 1 1
Cl Cl2 1.1707(5) 0.0768(3) 0.7410(7) 0.0318(12) Uani d DU 1 1
S S1 0.7094(5) -0.1046(2) 0.6000(7) 0.0200(8) Uani d DU 1 1
C C2 0.564(2) -0.0402(8) 0.494(2) 0.0193(9) Uani d DU 1 1
H H2A 0.6197 -0.0504 0.4213 0.023 Uiso calc R 1 1
H H2B 0.4478 -0.0788 0.4935 0.023 Uiso calc R 1 1
C C3 0.5312(17) 0.0846(8) 0.513(3) 0.0189(9) Uani d DU 1 1
H H3A 0.4825 0.0936 0.5881 0.023 Uiso calc R 1 1
H H3B 0.4372 0.1085 0.4614 0.023 Uiso calc R 1 1
S S4 0.7222(4) 0.1808(2) 0.4985(6) 0.0182(8) Uani d DU 1 1
C C5 0.8154(18) 0.1530(8) 0.3600(17) 0.0184(8) Uani d DU 1 1
H H5A 0.7160 0.1424 0.3077 0.022 Uiso calc R 1 1
H H5B 0.8848 0.2179 0.3356 0.022 Uiso calc R 1 1
C C6 0.9375(16) 0.0498(9) 0.3575(19) 0.0184(8) Uani d DU 1 1
H H6A 1.0146 0.0535 0.2917 0.022 Uiso calc R 1 1
H H6B 0.8622 -0.0168 0.3508 0.022 Uiso calc R 1 1
S S7 1.0822(5) 0.0361(2) 0.4824(5) 0.0183(8) Uani d DU 1 1
C C8 1.0745(15) -0.1141(8) 0.507(3) 0.0188(8) Uani d DU 1 1
H H8A 1.1327 -0.1505 0.4438 0.023 Uiso calc R 1 1
H H8B 1.1489 -0.1295 0.5723 0.023 Uiso calc R 1 1
C C9 0.8913(16) -0.1711(9) 0.525(2) 0.0193(9) Uani d DU 1 1
H H9A 0.9157 -0.2418 0.5626 0.023 Uiso calc R 1 1
H H9B 0.8444 -0.1898 0.4514 0.023 Uiso calc R 1 1

loop_
_atom_site_aniso_label
_atom_site_aniso_U_11
_atom_site_aniso_U_22
_atom_site_aniso_U_33
_atom_site_aniso_U_12
_atom_site_aniso_U_13
_atom_site_aniso_U_23
Pt1 0.0218(3) 0.0180(3) 0.0093(19) -0.00088(14) -0.0028(4) 0.0011(3)
Cl1 0.050(2) 0.0377(14) 0.016(3) 0.0112(15) -0.010(2) -0.018(2)
Cl2 0.0327(17) 0.0458(17) 0.017(3) 0.0019(12) -0.0162(18) -0.005(2)
S1 0.0263(10) 0.0232(7) 0.011(2) -0.0004(7) -0.0028(12) -0.0004(10)
C2 0.0246(11) 0.0230(9) 0.010(2) -0.0002(8) -0.0037(12) -0.0019(12)
C3 0.0236(10) 0.0230(10) 0.010(2) 0.0010(9) -0.0039(11) -0.0023(12)
S4 0.0231(10) 0.0218(8) 0.010(2) 0.0025(7) -0.0037(10) -0.0020(11)
C5 0.0233(12) 0.0220(10) 0.010(2) 0.0027(10) -0.0036(12) -0.0015(12)
C6 0.0232(12) 0.0218(10) 0.010(2) 0.0026(10) -0.0032(12) -0.0010(11)
S7 0.0230(10) 0.0212(8) 0.011(2) 0.0022(7) -0.0033(11) -0.0004(11)
C8 0.0247(11) 0.0210(9) 0.011(2) 0.0015(9) -0.0037(13) -0.0008(11)
C9 0.0258(11) 0.0213(8) 0.011(2) 0.0004(8) -0.0037(13) -0.0010(11)

loop_
_atom_type_symbol
_atom_type_description
_atom_type_scat_dispersion_real
_atom_type_scat_dispersion_imag
_atom_type_scat_source
C C 0.0033 0.0016 'International Tables Vol C Tables 4.2.6.8 and 6.1.1.4'
H H 0.0000 0.0000 'International Tables Vol C Tables 4.2.6.8 and 6.1.1.4'
S S 0.1246 0.1234 'International Tables Vol C Tables 4.2.6.8 and 6.1.1.4'
Cl Cl 0.1484 0.1585 'International Tables Vol C Tables 4.2.6.8 and 6.1.1.4'
Pt Pt -1.7033 8.3905 'International Tables Vol C Tables 4.2.6.8 and 6.1.1.4'

loop_
_geom_angle_atom_site_label_1
_geom_angle_atom_site_label_2
_geom_angle_atom_site_label_3
_geom_angle_site_symmetry_3
_geom_angle
S4 Pt1 S7 . 90.4(3)
S4 Pt1 Cl1 . 87.2(2)
S7 Pt1 Cl1 . 174.78(18)
S4 Pt1 Cl2 . 176.35(17)
S7 Pt1 Cl2 . 88.8(2)
Cl1 Pt1 Cl2 . 93.3(3)
S4 Pt1 S1 . 80.88(14)
S7 Pt1 S1 . 77.92(14)
Cl1 Pt1 S1 . 106.22(16)
Cl2 Pt1 S1 . 102.45(15)
S4 Pt1 S4 4_556 88.23(7)
S7 Pt1 S4 4_556 73.89(11)
Cl1 Pt1 S4 4_556 101.39(14)
Cl2 Pt1 S4 4_556 88.13(18)
S1 Pt1 S4 4_556 149.65(19)
C9 S1 C2 . 106.0(11)
C9 S1 Pt1 . 91.5(4)
C2 S1 Pt1 . 89.6(4)
C3 C2 S1 . 113.6(15)
C3 C2 H2A . 108.9
S1 C2 H2A . 108.9
C3 C2 H2B . 108.9
S1 C2 H2B . 108.9
H2A C2 H2B . 107.7
C2 C3 S4 . 118.5(10)
C2 C3 H3A . 107.7
S4 C3 H3A . 107.7
C2 C3 H3B . 107.7
S4 C3 H3B . 107.7
H3A C3 H3B . 107.1
C3 S4 C5 . 105.3(10)
C3 S4 Pt1 . 107.2(8)
C5 S4 Pt1 . 105.6(5)
C6 C5 S4 . 112.8(13)
C6 C5 H5A . 109.0
S4 C5 H5A . 109.0
C6 C5 H5B . 109.0
S4 C5 H5B . 109.0
H5A C5 H5B . 107.8
C5 C6 S7 . 113.3(13)
C5 C6 H6A . 108.9
S7 C6 H6A . 108.9
C5 C6 H6B . 108.9
S7 C6 H6B . 108.9
H6A C6 H6B . 107.7
C8 S7 C6 . 101.6(10)
C8 S7 Pt1 . 109.7(10)
C6 S7 Pt1 . 105.8(5)
C9 C8 S7 . 119.4(8)
C9 C8 H8A . 107.5
S7 C8 H8A . 107.5
C9 C8 H8B . 107.5
S7 C8 H8B . 107.5
H8A C8 H8B . 107.0
C8 C9 S1 . 122.2(12)
C8 C9 H9A . 106.8
S1 C9 H9A . 106.8
C8 C9 H9B . 106.8
S1 C9 H9B . 106.8
H9A C9 H9B . 106.6

loop_
_geom_bond_atom_site_label_1
_geom_bond_atom_site_label_2
_geom_bond_site_symmetry_2
_geom_bond_distance
Pt1 S4 . 2.228(5)
Pt1 S7 . 2.229(5)
Pt1 Cl1 . 2.334(6)
Pt1 Cl2 . 2.334(6)
Pt1 S1 . 3.211(3)
Pt1 S4 4_556 3.424(4)
S1 C9 . 1.794(15)
S1 C2 . 1.824(17)
C2 C3 . 1.521(13)
C2 H2A . 0.9700
C2 H2B . 0.9700
C3 S4 . 1.819(11)
C3 H3A . 0.9700
C3 H3B . 0.9700
S4 C5 . 1.821(18)
C5 C6 . 1.521(12)
C5 H5A . 0.9700
C5 H5B . 0.9700
C6 S7 . 1.840(17)
C6 H6A . 0.9700
C6 H6B . 0.9700
S7 C8 . 1.811(10)
C8 C9 . 1.523(13)
C8 H8A . 0.9700
C8 H8B . 0.9700
C9 H9A . 0.9700
C9 H9B . 0.9700

loop_
_geom_torsion_atom_site_label_1
_geom_torsion_atom_site_label_2
_geom_torsion_atom_site_label_3
_geom_torsion_atom_site_label_4
_geom_torsion
C9 S1 C2 C3 -125.6(13)
S1 C2 C3 S4 67(2)
C2 C3 S4 C5 54(2)
C3 S4 C5 C6 -80.1(10)
S4 C5 C6 S7 -39.1(11)
C5 C6 S7 C8 140.5(12)
C6 S7 C8 C9 -58(3)
S7 C8 C9 S1 -37(4)
C2 S1 C9 C8 96(2)
